data_4308823
loop_
_publ_author_name
'John A. Schlueter'
'Jamie L. Manson'
'Urs Geiser'

_publ_section_title
;
Structural and Magnetic Diversity in Tetraalkylammonium Salts of
Anionic M[N(CN)2]3- (M= Mn and Ni) Three-Dimensional Coordination Polymers
;
_journal_name_full 'Inorganic Chemistry'
_journal_page_first 3194
_journal_page_last 3202
_journal_paper_doi 10.1021/ic0484598
_journal_volume 44
_journal_year 2005
_chemical_formula_moiety '(C20 H44 N, Mn, C6 N9)'
_chemical_formula_sum 'C26 H44 Mn N10'
_chemical_formula_weight 551.65
_chemical_melting_point 426
_chemical_name_common
;
Tetrapentylammonium manganese(II) dicyanamide
;
_chemical_name_systematic
; 
Tetrapentylammonium manganese(II) dicyanamide
;
_space_group_IT_number 52
_symmetry_cell_setting orthorhombic
_symmetry_space_group_name_Hall '-P 2a 2bc'
_symmetry_space_group_name_H-M 'P n n a'
_atom_sites_solution_hydrogens geom
_atom_sites_solution_primary direct
_atom_sites_solution_secondary difmap
_audit_creation_method SHELXL-97
_cell_angle_alpha 90.00
_cell_angle_beta 90.00
_cell_angle_gamma 90.00
_cell_formula_units_Z 4
_cell_length_a 13.2236(6)
_cell_length_b 11.6300(6)
_cell_length_c 20.3176(9)
_cell_measurement_reflns_used 1766
_cell_measurement_temperature 298(2)
_cell_measurement_theta_max 27.568
_cell_measurement_theta_min 2.539
_cell_volume 3124.7(3)
_computing_cell_refinement 'SAINT (Bruker, 2001)'
_computing_data_collection 'SMART (Siemens, 1995)'
_computing_data_reduction 'SAINT (Bruker, 2001)'
_computing_molecular_graphics 'SHELXTL (Sheldrick, 2001)'
_computing_publication_material 'SHELXTL (Sheldrick, 2001)'
_computing_structure_refinement 'SHELXTL (Sheldrick, 2001)'
_computing_structure_solution 'SHELXTL (Sheldrick, 2001)'
_diffrn_ambient_temperature 298(2)
_diffrn_measured_fraction_theta_full 1.000
_diffrn_measured_fraction_theta_max 1.000
_diffrn_measurement_device_type 'Siemens SMART CCD area detector'
_diffrn_measurement_method 'area detector \w scans'
_diffrn_radiation_monochromator graphite
_diffrn_radiation_source 'fine-focus sealed tube'
_diffrn_radiation_type MoK\a
_diffrn_radiation_wavelength 0.71073
_diffrn_reflns_av_R_equivalents 0.0494
_diffrn_reflns_av_sigmaI/netI 0.0276
_diffrn_reflns_limit_h_max 18
_diffrn_reflns_limit_h_min -18
_diffrn_reflns_limit_k_max 16
_diffrn_reflns_limit_k_min -16
_diffrn_reflns_limit_l_max 28
_diffrn_reflns_limit_l_min -28
_diffrn_reflns_number 38094
_diffrn_reflns_theta_full 30.51
_diffrn_reflns_theta_max 30.51
_diffrn_reflns_theta_min 1.84
_diffrn_standards_decay_% 0
_diffrn_standards_number 0
_exptl_absorpt_coefficient_mu 0.453
_exptl_absorpt_correction_T_max 0.932
_exptl_absorpt_correction_T_min 0.847
_exptl_absorpt_correction_type integration
_exptl_absorpt_process_details
;
(Sheldrick, 2001)
;
_exptl_crystal_colour colorless
_exptl_crystal_density_diffrn 1.173
_exptl_crystal_density_method 'not measured'
_exptl_crystal_description block
_exptl_crystal_F_000 1180
_exptl_crystal_size_max 0.34
_exptl_crystal_size_mid 0.26
_exptl_crystal_size_min 0.18
_refine_diff_density_max 0.355
_refine_diff_density_min -0.432
_refine_diff_density_rms 0.046
_refine_ls_extinction_method none
_refine_ls_goodness_of_fit_ref 1.030
_refine_ls_hydrogen_treatment mixed
_refine_ls_matrix_type full
_refine_ls_number_parameters 160
_refine_ls_number_reflns 4786
_refine_ls_number_restraints 32
_refine_ls_restrained_S_all 1.040
_refine_ls_R_factor_all 0.1063
_refine_ls_R_factor_gt 0.0609
_refine_ls_shift/su_max 0.036
_refine_ls_shift/su_mean 0.003
_refine_ls_structure_factor_coef Fsqd
_refine_ls_weighting_details
;
calc w=1/[\s^2^(Fo^2^)+(0.0740P)^2^+1.9177P] where P=(Fo^2^+2Fc^2^)/3
;
_refine_ls_weighting_scheme calc
_refine_ls_wR_factor_gt 0.1604
_refine_ls_wR_factor_ref 0.1929
_reflns_number_gt 2830
_reflns_number_total 4786
_reflns_threshold_expression >2sigma(I)
_cod_data_source_file ic0484598si20041103_041216_8.cif
_cod_data_source_block TPnAMnDCART
_cod_database_code 4308823

loop_
_symmetry_equiv_pos_as_xyz
'x, y, z'
'-x+1/2, -y, z'
'-x+1/2, y+1/2, -z+1/2'
'x, -y+1/2, -z+1/2'
'-x, -y, -z'
'x-1/2, y, -z'
'x-1/2, -y-1/2, z-1/2'
'-x, y-1/2, z-1/2'

loop_
_atom_site_label
_atom_site_type_symbol
_atom_site_fract_x
_atom_site_fract_y
_atom_site_fract_z
_atom_site_U_iso_or_equiv
_atom_site_adp_type
_atom_site_occupancy
_atom_site_symmetry_multiplicity
_atom_site_calc_flag
_atom_site_refinement_flags
_atom_site_disorder_assembly
_atom_site_disorder_group
Mn1 Mn 0.2500 0.5000 0.59695(2) 0.05183(18) Uani 1 2 d S . .
N1 N 0.1690(2) 0.6016(2) 0.52095(13) 0.0798(7) Uani 1 1 d . . .
N2 N 0.1902(2) 0.6178(2) 0.67303(14) 0.0834(8) Uani 1 1 d . . .
N3 N 0.11031(19) 0.3894(2) 0.59369(12) 0.0703(6) Uani 1 1 d . . .
N4A N 0.0570(5) 0.6821(8) 0.4373(5) 0.0533(9) Uiso 0.472(4) 1 d P . .
N4B N 0.0368(7) 0.7023(7) 0.4593(5) 0.0533(9) Uiso 0.303(10) 1 d P . .
N4C N 0.0708(8) 0.6415(13) 0.4198(6) 0.0533(9) Uiso 0.225(9) 1 d P . .
N5A N 0.1253(7) 0.7207(9) 0.7701(6) 0.0589(14) Uiso 0.280(8) 1 d P . 1
N5B N 0.1084(8) 0.7500 0.7500 0.0589(14) Uiso 0.440(17) 2 d SP . 2
C1 C 0.1120(2) 0.6333(3) 0.48337(16) 0.0722(8) Uani 1 1 d . . .
C2 C 0.1614(2) 0.6820(2) 0.70980(14) 0.0647(7) Uani 1 1 d . . .
C3 C 0.0327(2) 0.3616(2) 0.57604(15) 0.0663(7) Uani 1 1 d . . .
N10 N -0.2500 0.0000 0.43302(19) 0.0671(8) Uani 1 2 d S . .
C10 C -0.1562(3) 0.0142(2) 0.39092(17) 0.0747(8) Uani 1 1 d D . .
H10A H -0.1633 0.0845 0.3657 0.090 Uiso 1 1 calc R A 1
H10B H -0.0987 0.0239 0.4200 0.090 Uiso 1 1 calc R A 1
C11A C -0.1334(6) -0.0794(9) 0.3452(4) 0.0904(8) Uiso 0.554(4) 1 d PD B 1
H11A H -0.1951 -0.0987 0.3219 0.108 Uiso 0.554(4) 1 calc PR B 1
H11B H -0.1142 -0.1463 0.3708 0.108 Uiso 0.554(4) 1 calc PR B 1
C12A C -0.0472(5) -0.0569(6) 0.2921(4) 0.0904(8) Uiso 0.554(4) 1 d PD B 1
H12A H -0.0598 -0.1001 0.2521 0.108 Uiso 0.554(4) 1 calc PR B 1
H12B H -0.0423 0.0242 0.2814 0.108 Uiso 0.554(4) 1 calc PR B 1
C13A C 0.0463(5) -0.0982(6) 0.3258(3) 0.0904(8) Uiso 0.554(4) 1 d PD B 1
H13A H 0.0411 -0.1805 0.3330 0.108 Uiso 0.554(4) 1 calc PR B 1
H13B H 0.0515 -0.0614 0.3685 0.108 Uiso 0.554(4) 1 calc PR B 1
C14A C 0.1400(5) -0.0733(6) 0.2868(4) 0.0904(8) Uiso 0.554(4) 1 d PD B 1
H14A H 0.1980 -0.1020 0.3100 0.136 Uiso 0.554(4) 1 calc PR B 1
H14B H 0.1466 0.0083 0.2808 0.136 Uiso 0.554(4) 1 calc PR B 1
H14C H 0.1354 -0.1101 0.2446 0.136 Uiso 0.554(4) 1 calc PR B 1
C11B C -0.1429(7) -0.0745(12) 0.3331(5) 0.0904(8) Uiso 0.446(4) 1 d PD B 2
H11C H -0.1809 -0.0533 0.2941 0.108 Uiso 0.446(4) 1 calc PR B 2
H11D H -0.1592 -0.1526 0.3461 0.108 Uiso 0.446(4) 1 calc PR B 2
C12B C -0.0217(6) -0.0537(8) 0.3246(4) 0.0904(8) Uiso 0.446(4) 1 d PD B 2
H12C H -0.0080 0.0251 0.3117 0.108 Uiso 0.446(4) 1 calc PR B 2
H12D H 0.0134 -0.0695 0.3655 0.108 Uiso 0.446(4) 1 calc PR B 2
C13B C 0.0116(6) -0.1350(7) 0.2722(4) 0.0904(8) Uiso 0.446(4) 1 d PD B 2
H13C H -0.0313 -0.1251 0.2339 0.108 Uiso 0.446(4) 1 calc PR B 2
H13D H 0.0030 -0.2131 0.2879 0.108 Uiso 0.446(4) 1 calc PR B 2
C14B C 0.1217(6) -0.1173(8) 0.2520(5) 0.0904(8) Uiso 0.446(4) 1 d PD B 2
H14D H 0.1391 -0.1714 0.2182 0.136 Uiso 0.446(4) 1 calc PR B 2
H14E H 0.1647 -0.1290 0.2895 0.136 Uiso 0.446(4) 1 calc PR B 2
H14F H 0.1305 -0.0405 0.2357 0.136 Uiso 0.446(4) 1 calc PR B 2
C15 C -0.2431(3) -0.1079(3) 0.47506(16) 0.0778(8) Uani 1 1 d D . .
H15A H -0.3055 -0.1153 0.4998 0.093 Uiso 1 1 calc R B .
H15B H -0.2386 -0.1738 0.4459 0.093 Uiso 1 1 calc R . .
C16 C -0.1561(3) -0.1132(3) 0.52281(19) 0.1012(12) Uani 1 1 d D B .
H16A H -0.1538 -0.0439 0.5493 0.121 Uiso 1 1 calc R C 1
H16B H -0.0926 -0.1203 0.4992 0.121 Uiso 1 1 calc R C 1
C17A C -0.1729(4) -0.2195(4) 0.5672(2) 0.0868(10) Uiso 0.818(7) 1 d PD B 1
H17A H -0.2339 -0.2082 0.5929 0.104 Uiso 0.818(7) 1 calc PR B 1
H17B H -0.1829 -0.2866 0.5396 0.104 Uiso 0.818(7) 1 calc PR B 1
C18A C -0.0860(4) -0.2409(4) 0.6127(2) 0.0868(10) Uiso 0.818(7) 1 d PD B 1
H18A H -0.0772 -0.1753 0.6416 0.104 Uiso 0.818(7) 1 calc PR B 1
H18B H -0.0244 -0.2506 0.5874 0.104 Uiso 0.818(7) 1 calc PR B 1
C17B C -0.1361(18) -0.2296(14) 0.5555(8) 0.0868(10) Uiso 0.182(7) 1 d PD B 2
H17C H -0.1821 -0.2862 0.5373 0.104 Uiso 0.182(7) 1 calc PR B 2
H17D H -0.0676 -0.2539 0.5454 0.104 Uiso 0.182(7) 1 calc PR B 2
C18B C -0.1493(18) -0.2255(14) 0.6291(7) 0.0868(10) Uiso 0.182(7) 1 d PD B 2
H18C H -0.2200 -0.2171 0.6409 0.104 Uiso 0.182(7) 1 calc PR B 2
H18D H -0.1112 -0.1624 0.6481 0.104 Uiso 0.182(7) 1 calc PR B 2
C19 C -0.1053(4) -0.3483(4) 0.6536(3) 0.145(2) Uani 1 1 d D . .
H19A H -0.0506 -0.3593 0.6840 0.217 Uiso 1 1 calc R B 1
H19B H -0.1102 -0.4139 0.6251 0.217 Uiso 1 1 calc R B 1
H19C H -0.1674 -0.3396 0.6776 0.217 Uiso 1 1 calc R B 1

loop_
_atom_site_aniso_label
_atom_site_aniso_U_11
_atom_site_aniso_U_22
_atom_site_aniso_U_33
_atom_site_aniso_U_23
_atom_site_aniso_U_13
_atom_site_aniso_U_12
Mn1 0.0508(3) 0.0545(3) 0.0501(3) 0.000 0.000 -0.0029(2)
N1 0.0704(15) 0.0833(17) 0.0857(17) 0.0233(14) -0.0153(14) -0.0090(14)
N2 0.0763(17) 0.0919(19) 0.0819(17) -0.0295(15) 0.0071(14) -0.0028(15)
N3 0.0598(14) 0.0738(15) 0.0773(16) 0.0064(12) -0.0037(12) -0.0114(12)
C1 0.0640(16) 0.0675(17) 0.085(2) 0.0252(15) -0.0097(15) -0.0207(14)
C2 0.0623(15) 0.0634(16) 0.0685(16) -0.0096(13) 0.0006(13) -0.0057(13)
C3 0.0612(16) 0.0623(16) 0.0753(17) 0.0225(13) -0.0066(14) -0.0096(13)
N10 0.074(2) 0.0484(16) 0.079(2) 0.000 0.000 -0.0180(15)
C10 0.0701(18) 0.0609(17) 0.093(2) 0.0046(15) 0.0012(16) -0.0150(14)
C15 0.094(2) 0.0555(15) 0.084(2) 0.0055(14) -0.0055(18) -0.0192(15)
C16 0.123(3) 0.071(2) 0.110(3) 0.0101(19) -0.032(2) -0.022(2)
C19 0.144(4) 0.138(4) 0.152(4) 0.061(4) -0.039(4) -0.019(3)

loop_
_atom_type_symbol
_atom_type_description
_atom_type_scat_dispersion_real
_atom_type_scat_dispersion_imag
_atom_type_scat_source
C C 0.0033 0.0016 'International Tables Vol C Tables 4.2.6.8 and 6.1.1.4'
H H 0.0000 0.0000 'International Tables Vol C Tables 4.2.6.8 and 6.1.1.4'
N N 0.0061 0.0033 'International Tables Vol C Tables 4.2.6.8 and 6.1.1.4'
Mn Mn 0.3368 0.7283 'International Tables Vol C Tables 4.2.6.8 and 6.1.1.4'

loop_
_geom_angle_atom_site_label_1
_geom_angle_atom_site_label_2
_geom_angle_atom_site_label_3
_geom_angle
_geom_angle_site_symmetry_1
_geom_angle_site_symmetry_3
_geom_angle_publ_flag
N2 Mn1 N2 91.31(16) . 2_565 ?
N2 Mn1 N1 171.27(10) . 2_565 ?
N2 Mn1 N1 89.08(11) . . ?
N1 Mn1 N1 91.86(16) 2_565 . ?
N2 Mn1 N3 87.72(10) . 2_565 ?
N1 Mn1 N3 94.09(10) . 2_565 ?
N2 Mn1 N3 94.64(10) . . ?
N1 Mn1 N3 83.56(9) . . ?
N3 Mn1 N3 176.63(12) 2_565 . ?
C1 N1 Mn1 164.1(2) . . ?
C2 N2 Mn1 176.5(3) . . ?
C3 N3 Mn1 156.1(2) . . ?
C1 N4A C3 118.5(4) . 5_566 ?
C1 N4B C3 110.6(6) . 5_566 ?
C3 N4C C1 109.1(8) 5_566 . ?
C2 N5A C2 115.7(8) 4_566 . ?
C2 N5B C2 116.6(8) . 4_566 ?
N1 C1 N4A 170.9(4) . . ?
N1 C1 N4B 156.0(6) . . ?
N1 C1 N4C 154.0(7) . . ?
N2 C2 N5A 156.4(7) . 4_566 ?
N2 C2 N5B 168.1(5) . . ?
N2 C2 N5A 156.7(6) . . ?
N3 C3 N4A 171.4(4) . 5_566 ?
N3 C3 N4C 153.0(7) . 5_566 ?
N3 C3 N4B 156.7(6) . 5_566 ?
C10 N10 C10 111.3(4) . 2_455 ?
C10 N10 C15 110.97(18) . . ?
C10 N10 C15 106.03(16) . 2_455 ?
C15 N10 C15 111.7(3) . 2_455 ?
C11A C10 N10 116.5(4) . . ?
N10 C10 C11B 116.2(4) . . ?
C11A C10 H10A 108.2 . . ?
N10 C10 H10A 108.2 . . ?
C11B C10 H10A 99.7 . . ?
C11A C10 H10B 108.2 . . ?
N10 C10 H10B 108.2 . . ?
C11B C10 H10B 116.3 . . ?
H10A C10 H10B 107.3 . . ?
C10 C11A C12A 117.2(7) . . ?
C10 C11A H11A 108.0 . . ?
C12A C11A H11A 108.0 . . ?
C10 C11A H11B 108.0 . . ?
C12A C11A H11B 108.0 . . ?
H11A C11A H11B 107.2 . . ?
C13A C12A C11A 103.2(6) . . ?
C13A C12A H12A 111.1 . . ?
C11A C12A H12A 111.1 . . ?
C13A C12A H12B 111.1 . . ?
C11A C12A H12B 111.1 . . ?
H12A C12A H12B 109.1 . . ?
C12A C13A C14A 112.3(5) . . ?
C12A C13A H13A 109.1 . . ?
C14A C13A H13A 109.1 . . ?
C12A C13A H13B 109.2 . . ?
C14A C13A H13B 109.2 . . ?
H13A C13A H13B 107.9 . . ?
C13A C14A H14A 109.5 . . ?
C13A C14A H14B 109.5 . . ?
H14A C14A H14B 109.5 . . ?
C13A C14A H14C 109.5 . . ?
H14A C14A H14C 109.5 . . ?
H14B C14A H14C 109.5 . . ?
C10 C11B C12B 95.3(7) . . ?
C10 C11B H11C 112.7 . . ?
C12B C11B H11C 112.7 . . ?
C10 C11B H11D 112.7 . . ?
C12B C11B H11D 112.7 . . ?
H11C C11B H11D 110.2 . . ?
C13B C12B C11B 105.8(7) . . ?
C13B C12B H12C 110.6 . . ?
C11B C12B H12C 110.6 . . ?
C13B C12B H12D 110.6 . . ?
C11B C12B H12D 110.6 . . ?
H12C C12B H12D 108.7 . . ?
C12B C13B C14B 112.9(7) . . ?
C12B C13B H13C 109.0 . . ?
C14B C13B H13C 109.0 . . ?
C12B C13B H13D 109.0 . . ?
C14B C13B H13D 109.0 . . ?
H13C C13B H13D 107.8 . . ?
C13B C14B H14D 109.5 . . ?
C13B C14B H14E 109.5 . . ?
H14D C14B H14E 109.5 . . ?
C13B C14B H14F 109.5 . . ?
H14D C14B H14F 109.5 . . ?
H14E C14B H14F 109.5 . . ?
C16 C15 N10 116.2(2) . . ?
C16 C15 H15A 108.2 . . ?
N10 C15 H15A 108.2 . . ?
C16 C15 H15B 108.2 . . ?
N10 C15 H15B 108.2 . . ?
H15A C15 H15B 107.4 . . ?
C15 C16 C17B 116.6(9) . . ?
C15 C16 C17A 107.3(3) . . ?
C15 C16 H16A 110.2 . . ?
C17A C16 H16A 110.2 . . ?
C15 C16 H16B 110.2 . . ?
C17A C16 H16B 110.2 . . ?
H16A C16 H16B 108.5 . . ?
C18A C17A C16 112.5(4) . . ?
C18A C17A H17A 109.1 . . ?
C16 C17A H17A 109.1 . . ?
C18A C17A H17B 109.1 . . ?
C16 C17A H17B 109.1 . . ?
H17A C17A H17B 107.8 . . ?
C17A C18A C19 110.2(4) . . ?
C17A C18A H18A 109.6 . . ?
C19 C18A H18A 109.6 . . ?
C17A C18A H18B 109.6 . . ?
C19 C18A H18B 109.6 . . ?
H18A C18A H18B 108.1 . . ?
C18B C17B C16 112.5(13) . . ?
C18B C17B H17C 109.1 . . ?
C16 C17B H17C 109.1 . . ?
C18B C17B H17D 109.1 . . ?
C16 C17B H17D 109.1 . . ?
H17C C17B H17D 107.8 . . ?
C17B C18B C19 103.6(11) . . ?
C17B C18B H18C 111.1 . . ?
C19 C18B H18C 111.1 . . ?
C17B C18B H18D 111.0 . . ?
C19 C18B H18D 111.0 . . ?
H18C C18B H18D 109.0 . . ?
C18A C19 H19A 109.5 . . ?
C18A C19 H19B 109.5 . . ?
H19A C19 H19B 109.5 . . ?
C18A C19 H19C 109.5 . . ?
H19A C19 H19C 109.5 . . ?
H19B C19 H19C 109.5 . . ?

loop_
_geom_bond_atom_site_label_1
_geom_bond_atom_site_label_2
_geom_bond_distance
_geom_bond_site_symmetry_2
_geom_bond_publ_flag
Mn1 N2 2.212(3) . ?
Mn1 N1 2.220(3) . ?
Mn1 N3 2.252(2) . ?
N1 C1 1.134(4) . ?
N2 C2 1.123(3) . ?
N3 C3 1.135(3) . ?
N4A C1 1.315(6) . ?
N4A C3 1.318(6) 5_566 ?
N4B C1 1.369(8) . ?
N4B C3 1.383(8) 5_566 ?
N4C C3 1.372(11) 5_566 ?
N4C C1 1.406(11) . ?
N5A C2 1.294(9) 4_566 ?
N5A C2 1.390(10) . ?
N5B C2 1.336(6) . ?
N5B C2 1.336(6) 4_566 ?
C2 N5A 1.294(9) 4_566 ?
C3 N4A 1.318(6) 5_566 ?
C3 N4C 1.372(11) 5_566 ?
C3 N4B 1.383(8) 5_566 ?
N10 C10 1.515(4) . ?
N10 C15 1.521(4) . ?
C10 C11A 1.462(9) . ?
C10 C11B 1.573(11) . ?
C10 H10A 0.9700 . ?
C10 H10B 0.9700 . ?
C11A C12A 1.591(10) . ?
C11A H11A 0.9700 . ?
C11A H11B 0.9700 . ?
C12A C13A 1.493(9) . ?
C12A H12A 0.9700 . ?
C12A H12B 0.9700 . ?
C13A C14A 1.500(8) . ?
C13A H13A 0.9700 . ?
C13A H13B 0.9700 . ?
C14A H14A 0.9600 . ?
C14A H14B 0.9600 . ?
C14A H14C 0.9600 . ?
C11B C12B 1.630(12) . ?
C11B H11C 0.9700 . ?
C11B H11D 0.9700 . ?
C12B C13B 1.489(10) . ?
C12B H12C 0.9700 . ?
C12B H12D 0.9700 . ?
C13B C14B 1.527(10) . ?
C13B H13C 0.9700 . ?
C13B H13D 0.9700 . ?
C14B H14D 0.9600 . ?
C14B H14E 0.9600 . ?
C14B H14F 0.9600 . ?
C15 C16 1.507(5) . ?
C15 H15A 0.9700 . ?
C15 H15B 0.9700 . ?
C16 C17B 1.530(14) . ?
C16 C17A 1.545(5) . ?
C16 H16A 0.9700 . ?
C16 H16B 0.9700 . ?
C17A C18A 1.497(6) . ?
C17A H17A 0.9700 . ?
C17A H17B 0.9700 . ?
C18A C19 1.522(6) . ?
C18A H18A 0.9700 . ?
C18A H18B 0.9700 . ?
C17B C18B 1.508(17) . ?
C17B H17C 0.9700 . ?
C17B H17D 0.9700 . ?
C18B C19 1.621(14) . ?
C18B H18C 0.9700 . ?
C18B H18D 0.9700 . ?
C19 H19A 0.9600 . ?
C19 H19B 0.9600 . ?
C19 H19C 0.9600 . ?

loop_
_geom_torsion_atom_site_label_1
_geom_torsion_atom_site_label_2
_geom_torsion_atom_site_label_3
_geom_torsion_atom_site_label_4
_geom_torsion
_geom_torsion_site_symmetry_1
_geom_torsion_site_symmetry_2
_geom_torsion_site_symmetry_3
_geom_torsion_site_symmetry_4
_geom_torsion_publ_flag
C10 N10 C10 C11A -58.7(5) 2_455 . . . ?
C15 N10 C10 C11A 59.1(6) . . . . ?
C15 N10 C10 C11A -179.5(5) 2_455 . . . ?
C10 N10 C10 C11B -47.8(5) 2_455 . . . ?
C15 N10 C10 C11B 70.0(6) . . . . ?
C15 N10 C10 C11B -168.6(6) 2_455 . . . ?
N10 C10 C11A C12A 169.6(5) . . . . ?
C10 C11A C12A C13A 91.0(8) . . . . ?
C11A C12A C13A C14A -173.9(7) . . . . ?
N10 C10 C11B C12B -160.1(5) . . . . ?
C10 C11B C12B C13B 177.6(7) . . . . ?
C11B C12B C13B C14B 173.2(8) . . . . ?
C10 N10 C15 C16 60.3(4) . . . . ?
C10 N10 C15 C16 -178.7(3) 2_455 . . . ?
C15 N10 C15 C16 -57.8(3) 2_455 . . . ?
N10 C15 C16 C17B -168.4(9) . . . . ?
N10 C15 C16 C17A 171.4(3) . . . . ?
C15 C16 C17A C18A 174.5(4) . . . . ?
C16 C17A C18A C19 -178.3(4) . . . . ?
C15 C16 C17B C18B -117.2(17) . . . . ?
C16 C17B C18B C19 -170.1(13) . . . . ?
